data_7007314
loop_
_publ_author_name
'Messerle, Barbara A.'
'Page, Michael J.'
'Turner, Peter'

_publ_section_title
;
 Rhodium(I) and iridium(I) complexes of pyrazolyl-N-heterocyclic
 carbene ligands.
;
_journal_issue 32
_journal_name_full 'Dalton transactions (Cambridge, England : 2003)'
_journal_page_first 3927
_journal_page_last 3933
_journal_paper_doi 10.1039/b603455a
_journal_year 2006
_chemical_formula_sum 'C48.5 H53.25 B Ir N8 O0.38'
_chemical_formula_weight 957.25
_chemical_name_systematic
;
?
;
_space_group_IT_number 15
_symmetry_cell_setting monoclinic
_symmetry_Int_Tables_number 15
_symmetry_space_group_name_Hall '-C 2yc'
_symmetry_space_group_name_H-M 'C 1 2/c 1'
_atom_sites_solution_hydrogens geom
_atom_sites_solution_primary direct
_atom_sites_solution_secondary difmap
_audit_creation_method SHELXL-97
_cell_angle_alpha 90.00
_cell_angle_beta 117.508(3)
_cell_angle_gamma 90.00
_cell_formula_units_Z 8
_cell_length_a 31.705(6)
_cell_length_b 13.512(3)
_cell_length_c 24.585(5)
_cell_measurement_reflns_used 959
_cell_measurement_temperature 150(2)
_cell_measurement_theta_max 25.03
_cell_measurement_theta_min 2.24
_cell_volume 9341(3)
_computing_cell_refinement 'SAINT (Bruker,1995)'
_computing_data_collection 'SMART (Bruker,1995)'
_computing_data_reduction 'SAINT and XPREP (Bruker 1995)'
_computing_molecular_graphics
;
teXsan for Windows (MSC, 1997)
xtal 3.6 (Hall,du Boulay, D.J. & Olthof-Hazekamp, R. 1999)
ORTEPII (Johnson,C.K., 1976).
WinGX (Farrugia, 1999)
;
_computing_structure_refinement 'SHELXL-97 (Sheldrick, 1997)'
_computing_structure_solution 'SIR97 (Altomare, et. al. 1997)'
_diffrn_ambient_temperature 150(2)
_diffrn_crystal_treatment
;
attached with Exxon Paratone N, to a short length
of fibre supported on a thin piece of copper wire
inserted in a copper mounting pin. The crystal was
quenched in a cold nitrogen gas stream from an
Oxford Cryosystems Cryostream.
;
_diffrn_measured_fraction_theta_full 0.957
_diffrn_measured_fraction_theta_max 0.957
_diffrn_measurement_device_type 'Bruker SMART 1000 CCD'
_diffrn_measurement_method \w
_diffrn_radiation_monochromator graphite
_diffrn_radiation_source 'sealed tube'
_diffrn_radiation_type MoK\a
_diffrn_radiation_wavelength 0.71073
_diffrn_reflns_av_R_equivalents 0.0666
_diffrn_reflns_av_sigmaI/netI 0.0631
_diffrn_reflns_limit_h_max 40
_diffrn_reflns_limit_h_min -42
_diffrn_reflns_limit_k_max 17
_diffrn_reflns_limit_k_min -17
_diffrn_reflns_limit_l_max 31
_diffrn_reflns_limit_l_min -32
_diffrn_reflns_number 44772
_diffrn_reflns_theta_full 28.34
_diffrn_reflns_theta_max 28.34
_diffrn_reflns_theta_min 1.67
_diffrn_standards_decay_% 0.11
_diffrn_standards_number 308
_exptl_absorpt_coefficient_mu 2.900
_exptl_absorpt_correction_T_max 0.931
_exptl_absorpt_correction_T_min 0.552
_exptl_absorpt_correction_type gaussian
_exptl_absorpt_process_details
;
Gaussian (Coppens et al., 1965)
XPREP (Bruker, 1995)
;
_exptl_crystal_colour orange
_exptl_crystal_density_diffrn 1.361
_exptl_crystal_density_method 'not measured'
_exptl_crystal_description blade
_exptl_crystal_F_000 3882
_exptl_crystal_size_max 0.347
_exptl_crystal_size_mid 0.204
_exptl_crystal_size_min 0.049
_refine_diff_density_max 2.683
_refine_diff_density_min -1.102
_refine_diff_density_rms 0.119
_refine_ls_extinction_method none
_refine_ls_goodness_of_fit_ref 1.213
_refine_ls_hydrogen_treatment constr
_refine_ls_matrix_type full
_refine_ls_number_parameters 539
_refine_ls_number_reflns 11157
_refine_ls_number_restraints 0
_refine_ls_restrained_S_all 1.213
_refine_ls_R_factor_all 0.0735
_refine_ls_R_factor_gt 0.0375
_refine_ls_shift/su_max 0.005
_refine_ls_shift/su_mean 0.000
_refine_ls_structure_factor_coef Fsqd
_refine_ls_weighting_details 'calc w=1/[\s^2^(Fo^2^)+(0.03P)^2^] where P=(Fo^2^+2Fc^2^)/3'
_refine_ls_weighting_scheme calc
_refine_ls_wR_factor_gt 0.0823
_refine_ls_wR_factor_ref 0.0916
_reflns_number_gt 7636
_reflns_number_total 11157
_reflns_threshold_expression >2sigma(I)
_cod_data_source_file b603455a.txt
_cod_data_source_block bam21
_cod_depositor_comments
;
The following automatic conversions were performed:
'_exptl_absorpt_correction_type' value 'Gaussian' changed to 'gaussian'
according to '/home/saulius/struct/CIF-dictionaries/cif_core.dic'
dictionary named 'cif_core.dic' version 2.4.1 from 2010-06-29.

Automatic conversion script
Id: cif_fix_enum 1527 2010-12-29 10:47:43Z saulius 
;
_cod_original_sg_symbol_H-M 'C 2/c '
_cod_original_formula_sum 'C48.50 H53.25 B Ir N8 O0.38'
_cod_database_code 7007314

loop_
_symmetry_equiv_pos_as_xyz
'x, y, z'
'-x, y, -z+1/2'
'x+1/2, y+1/2, z'
'-x+1/2, y+1/2, -z+1/2'
'-x, -y, -z'
'x, -y, z-1/2'
'-x+1/2, -y+1/2, -z'
'x+1/2, -y+1/2, z-1/2'

loop_
_atom_site_label
_atom_site_type_symbol
_atom_site_fract_x
_atom_site_fract_y
_atom_site_fract_z
_atom_site_U_iso_or_equiv
_atom_site_adp_type
_atom_site_occupancy
_atom_site_symmetry_multiplicity
_atom_site_calc_flag
_atom_site_refinement_flags
_atom_site_disorder_assembly
_atom_site_disorder_group
Ir1 Ir 0.152962(6) 0.842901(12) 0.005978(8) 0.03256(6) Uani 1 1 d . . .
N1 N 0.07030(12) 0.7626(2) 0.02518(16) 0.0336(8) Uani 1 1 d . . .
N2 N 0.10559(11) 0.8769(2) 0.08999(16) 0.0313(8) Uani 1 1 d . . .
N3 N 0.16205(12) 0.9356(2) 0.18877(16) 0.0349(8) Uani 1 1 d . . .
N4 N 0.19721(12) 0.8682(3) 0.21044(18) 0.0395(9) Uani 1 1 d . . .
N5 N 0.20901(13) 0.6593(3) 0.07748(16) 0.0383(9) Uani 1 1 d . . .
N6 N 0.24538(12) 0.7917(3) 0.12238(16) 0.0353(8) Uani 1 1 d . . .
N7 N 0.30467(13) 0.9192(3) 0.14815(17) 0.0425(9) Uani 1 1 d . . .
N8 N 0.31461(14) 0.9350(3) 0.10092(18) 0.0524(11) Uani 1 1 d . . .
C1 C 0.11886(16) 0.9810(3) -0.0381(2) 0.0489(13) Uani 1 1 d . . .
H1 H 0.1154 0.9950 -0.0025 0.059 Uiso 1 1 calc R . .
C2 C 0.09259(16) 0.9043(4) -0.0752(2) 0.0438(12) Uani 1 1 d . . .
H2 H 0.0718 0.8695 -0.0639 0.053 Uiso 1 1 calc R . .
C3 C 0.09463(19) 0.8718(5) -0.1326(2) 0.0737(19) Uani 1 1 d . . .
H3A H 0.0678 0.8260 -0.1551 0.088 Uiso 1 1 calc R . .
H3B H 0.0894 0.9309 -0.1588 0.088 Uiso 1 1 calc R . .
C4 C 0.13737(18) 0.8242(5) -0.1254(2) 0.0697(18) Uani 1 1 d . . .
H4A H 0.1491 0.8607 -0.1506 0.084 Uiso 1 1 calc R . .
H4B H 0.1288 0.7567 -0.1428 0.084 Uiso 1 1 calc R . .
C5 C 0.17777(15) 0.8150(4) -0.0618(2) 0.0417(11) Uani 1 1 d . . .
H5 H 0.1861 0.7502 -0.0452 0.050 Uiso 1 1 calc R . .
C6 C 0.20406(15) 0.8932(3) -0.0252(2) 0.0367(10) Uani 1 1 d . . .
H6 H 0.2291 0.8780 0.0142 0.044 Uiso 1 1 calc R . .
C7 C 0.19569(19) 1.0001(3) -0.0437(3) 0.0596(15) Uani 1 1 d . . .
H7A H 0.2226 1.0390 -0.0129 0.072 Uiso 1 1 calc R . .
H7B H 0.1965 1.0072 -0.0833 0.072 Uiso 1 1 calc R . .
C8 C 0.1525(2) 1.0438(4) -0.0502(4) 0.095(2) Uani 1 1 d . . .
H8A H 0.1350 1.0694 -0.0926 0.114 Uiso 1 1 calc R . .
H8B H 0.1611 1.1016 -0.0224 0.114 Uiso 1 1 calc R . .
C9 C 0.10768(14) 0.8250(3) 0.04379(19) 0.0317(10) Uani 1 1 d . . .
C10 C 0.04579(15) 0.7743(3) 0.0583(2) 0.0370(10) Uani 1 1 d . . .
H10 H 0.0183 0.7386 0.0530 0.044 Uiso 1 1 calc R . .
C11 C 0.06801(14) 0.8459(3) 0.0998(2) 0.0367(10) Uani 1 1 d . . .
H11 H 0.0596 0.8703 0.1297 0.044 Uiso 1 1 calc R . .
C12 C 0.05550(17) 0.6939(3) -0.0259(2) 0.0477(12) Uani 1 1 d . . .
H12A H 0.0745 0.7051 -0.0474 0.072 Uiso 1 1 calc R . .
H12B H 0.0218 0.7043 -0.0542 0.072 Uiso 1 1 calc R . .
H12C H 0.0602 0.6258 -0.0104 0.072 Uiso 1 1 calc R . .
C13 C 0.13787(14) 0.9559(3) 0.12374(19) 0.0349(10) Uani 1 1 d . . .
H13A H 0.1617 0.9645 0.1086 0.042 Uiso 1 1 calc R . .
H13B H 0.1198 1.0185 0.1164 0.042 Uiso 1 1 calc R . .
C14 C 0.15045(16) 0.9665(4) 0.2325(2) 0.0498(13) Uani 1 1 d . . .
H14 H 0.1264 1.0128 0.2275 0.060 Uiso 1 1 calc R . .
C15 C 0.17971(18) 0.9186(4) 0.2844(2) 0.0556(14) Uani 1 1 d . . .
H15 H 0.1808 0.9248 0.3235 0.067 Uiso 1 1 calc R . .
C16 C 0.20788(16) 0.8586(3) 0.2689(2) 0.0461(12) Uani 1 1 d . . .
H16 H 0.2319 0.8158 0.2968 0.055 Uiso 1 1 calc R . .
C17 C 0.20557(15) 0.7594(3) 0.07178(19) 0.0351(10) Uani 1 1 d . . .
C18 C 0.24846(15) 0.6304(3) 0.1296(2) 0.0424(12) Uani 1 1 d . . .
H18 H 0.2581 0.5644 0.1428 0.051 Uiso 1 1 calc R . .
C19 C 0.27083(16) 0.7138(4) 0.1584(2) 0.0442(12) Uani 1 1 d . . .
H19 H 0.2990 0.7180 0.1964 0.053 Uiso 1 1 calc R . .
C20 C 0.17484(17) 0.5913(3) 0.0323(2) 0.0470(12) Uani 1 1 d . . .
H20A H 0.1543 0.5633 0.0483 0.070 Uiso 1 1 calc R . .
H20B H 0.1920 0.5378 0.0241 0.070 Uiso 1 1 calc R . .
H20C H 0.1554 0.6272 -0.0059 0.070 Uiso 1 1 calc R . .
C21 C 0.25712(15) 0.8949(3) 0.1377(2) 0.0414(11) Uani 1 1 d . . .
H21A H 0.2340 0.9364 0.1039 0.050 Uiso 1 1 calc R . .
H21B H 0.2541 0.9107 0.1751 0.050 Uiso 1 1 calc R . .
C22 C 0.34301(17) 0.9375(4) 0.2029(2) 0.0537(14) Uani 1 1 d . . .
H22 H 0.3445 0.9322 0.2423 0.064 Uiso 1 1 calc R . .
C23 C 0.37881(19) 0.9650(5) 0.1904(3) 0.0728(18) Uani 1 1 d . . .
H23 H 0.4104 0.9822 0.2190 0.087 Uiso 1 1 calc R . .
C24 C 0.35934(18) 0.9625(5) 0.1269(3) 0.0678(17) Uani 1 1 d . . .
H24 H 0.3764 0.9788 0.1049 0.081 Uiso 1 1 calc R . .
C25 C 0.16655(15) 0.2532(3) 0.1035(2) 0.0422(12) Uani 1 1 d . . .
C26 C 0.19163(17) 0.2783(4) 0.0711(2) 0.0519(13) Uani 1 1 d . . .
H26 H 0.1788 0.3275 0.0400 0.062 Uiso 1 1 calc R . .
C27 C 0.23457(18) 0.2338(4) 0.0828(2) 0.0578(14) Uani 1 1 d . . .
H27 H 0.2504 0.2531 0.0598 0.069 Uiso 1 1 calc R . .
C28 C 0.25431(18) 0.1628(4) 0.1270(3) 0.0625(16) Uani 1 1 d . . .
H28 H 0.2835 0.1321 0.1345 0.075 Uiso 1 1 calc R . .
C29 C 0.23114(18) 0.1364(3) 0.1606(3) 0.0586(16) Uani 1 1 d . . .
H29 H 0.2445 0.0871 0.1915 0.070 Uiso 1 1 calc R . .
C30 C 0.18832(16) 0.1815(3) 0.1495(2) 0.0450(12) Uani 1 1 d . . .
H30 H 0.1734 0.1632 0.1738 0.054 Uiso 1 1 calc R . .
C31 C 0.08450(15) 0.2317(3) 0.1104(2) 0.0407(11) Uani 1 1 d . . .
C32 C 0.05378(15) 0.1571(3) 0.0734(2) 0.0447(12) Uani 1 1 d . . .
H32 H 0.0497 0.1497 0.0328 0.054 Uiso 1 1 calc R . .
C33 C 0.02916(16) 0.0937(3) 0.0929(3) 0.0538(15) Uani 1 1 d . . .
H33 H 0.0090 0.0442 0.0659 0.065 Uiso 1 1 calc R . .
C34 C 0.03371(17) 0.1021(4) 0.1513(3) 0.0599(16) Uani 1 1 d . . .
H34 H 0.0168 0.0590 0.1648 0.072 Uiso 1 1 calc R . .
C35 C 0.06331(19) 0.1744(4) 0.1897(3) 0.0635(16) Uani 1 1 d . . .
H35 H 0.0668 0.1818 0.2300 0.076 Uiso 1 1 calc R . .
C36 C 0.08820(17) 0.2368(4) 0.1688(2) 0.0525(13) Uani 1 1 d . . .
H36 H 0.1087 0.2852 0.1963 0.063 Uiso 1 1 calc R . .
C37 C 0.12344(15) 0.4124(3) 0.1241(2) 0.0371(10) Uani 1 1 d . . .
C38 C 0.08575(16) 0.4635(3) 0.1255(2) 0.0489(13) Uani 1 1 d . . .
H38 H 0.0553 0.4329 0.1079 0.059 Uiso 1 1 calc R . .
C39 C 0.09042(18) 0.5571(3) 0.1514(2) 0.0526(13) Uani 1 1 d . . .
H39 H 0.0637 0.5890 0.1513 0.063 Uiso 1 1 calc R . .
C40 C 0.1340(2) 0.6028(4) 0.1771(2) 0.0536(14) Uani 1 1 d . . .
H40 H 0.1374 0.6673 0.1941 0.064 Uiso 1 1 calc R . .
C41 C 0.17266(18) 0.5551(4) 0.1781(2) 0.0498(13) Uani 1 1 d . . .
H41 H 0.2029 0.5864 0.1962 0.060 Uiso 1 1 calc R . .
C42 C 0.16744(16) 0.4609(3) 0.1526(2) 0.0416(11) Uani 1 1 d . . .
H42 H 0.1947 0.4284 0.1546 0.050 Uiso 1 1 calc R . .
C43 C 0.08618(16) 0.3239(3) 0.0140(2) 0.0411(11) Uani 1 1 d . . .
C44 C 0.06169(15) 0.4106(3) -0.0142(2) 0.0438(12) Uani 1 1 d . . .
H44 H 0.0610 0.4633 0.0109 0.053 Uiso 1 1 calc R . .
C45 C 0.03828(17) 0.4226(4) -0.0778(2) 0.0551(14) Uani 1 1 d . . .
H45 H 0.0225 0.4832 -0.0946 0.066 Uiso 1 1 calc R . .
C46 C 0.03755(18) 0.3488(4) -0.1164(3) 0.0587(14) Uani 1 1 d . . .
H46 H 0.0218 0.3580 -0.1596 0.070 Uiso 1 1 calc R . .
C47 C 0.06024(18) 0.2605(4) -0.0911(2) 0.0588(15) Uani 1 1 d . . .
H47 H 0.0597 0.2077 -0.1169 0.071 Uiso 1 1 calc R . .
C48 C 0.08388(17) 0.2495(3) -0.0277(2) 0.0512(13) Uani 1 1 d . . .
H48 H 0.0994 0.1883 -0.0114 0.061 Uiso 1 1 calc R . .
B1 B 0.11497(18) 0.3051(4) 0.0888(3) 0.0388(13) Uani 1 1 d . . .
O1 O 0.0000 0.2174(11) -0.2500 0.035(4) Uiso 0.25 2 d SP . .
C49 C 0.0503(6) 0.1778(12) -0.2419(8) 0.038(4) Uiso 0.25 1 d P . .
H49A H 0.0638 0.1319 -0.2065 0.045 Uiso 0.25 1 calc PR . .
H49B H 0.0450 0.1398 -0.2789 0.045 Uiso 0.25 1 calc PR . .
C50 C 0.0817(7) 0.2485(15) -0.2331(10) 0.061(6) Uiso 0.25 1 d P . .
H50A H 0.1115 0.2187 -0.2283 0.091 Uiso 0.25 1 calc PR . .
H50B H 0.0879 0.2858 -0.1960 0.091 Uiso 0.25 1 calc PR . .
H50C H 0.0692 0.2932 -0.2685 0.091 Uiso 0.25 1 calc PR . .
O2 O 0.0127(5) 0.6109(12) -0.1867(7) 0.072(4) Uiso 0.25 1 d P . .

loop_
_atom_site_aniso_label
_atom_site_aniso_U_11
_atom_site_aniso_U_22
_atom_site_aniso_U_33
_atom_site_aniso_U_23
_atom_site_aniso_U_13
_atom_site_aniso_U_12
Ir1 0.03074(10) 0.03186(9) 0.03520(10) 0.00423(8) 0.01531(7) 0.01019(8)
N1 0.032(2) 0.0251(17) 0.039(2) 0.0010(15) 0.0124(17) 0.0045(15)
N2 0.0260(18) 0.0331(18) 0.032(2) 0.0019(15) 0.0113(15) 0.0051(15)
N3 0.0296(19) 0.0337(19) 0.039(2) -0.0053(16) 0.0142(17) 0.0024(15)
N4 0.032(2) 0.040(2) 0.043(2) 0.0057(17) 0.0146(17) 0.0090(16)
N5 0.041(2) 0.037(2) 0.040(2) 0.0091(18) 0.0213(17) 0.0107(18)
N6 0.0294(19) 0.041(2) 0.035(2) 0.0037(17) 0.0149(16) 0.0099(16)
N7 0.032(2) 0.051(2) 0.042(2) -0.0054(19) 0.0158(18) 0.0041(17)
N8 0.048(3) 0.068(3) 0.045(3) -0.009(2) 0.026(2) -0.006(2)
C1 0.050(3) 0.041(3) 0.059(3) 0.021(2) 0.028(3) 0.021(2)
C2 0.040(3) 0.058(3) 0.037(3) 0.019(2) 0.021(2) 0.020(2)
C3 0.053(3) 0.126(5) 0.038(3) 0.009(3) 0.018(3) 0.038(3)
C4 0.044(3) 0.109(5) 0.043(3) -0.021(3) 0.009(2) 0.023(3)
C5 0.037(3) 0.052(3) 0.038(3) 0.003(2) 0.019(2) 0.012(2)
C6 0.036(2) 0.044(3) 0.034(2) 0.008(2) 0.019(2) 0.011(2)
C7 0.065(4) 0.048(3) 0.082(4) 0.018(3) 0.047(3) 0.015(3)
C8 0.077(4) 0.042(3) 0.195(8) 0.034(4) 0.087(5) 0.020(3)
C9 0.030(2) 0.029(2) 0.032(2) 0.0085(17) 0.0110(18) 0.0121(17)
C10 0.029(2) 0.035(2) 0.046(3) 0.009(2) 0.016(2) 0.0033(19)
C11 0.030(2) 0.041(2) 0.042(3) 0.006(2) 0.019(2) 0.005(2)
C12 0.044(3) 0.039(2) 0.056(3) -0.009(2) 0.019(2) -0.001(2)
C13 0.029(2) 0.029(2) 0.042(3) 0.0042(19) 0.013(2) 0.0058(18)
C14 0.038(3) 0.061(3) 0.053(3) -0.019(3) 0.023(2) 0.001(2)
C15 0.050(3) 0.078(4) 0.038(3) -0.020(3) 0.019(3) -0.017(3)
C16 0.038(3) 0.051(3) 0.038(3) 0.005(2) 0.008(2) -0.005(2)
C17 0.035(2) 0.040(2) 0.036(3) 0.004(2) 0.021(2) 0.0087(19)
C18 0.035(3) 0.040(3) 0.054(3) 0.016(2) 0.022(2) 0.015(2)
C19 0.035(3) 0.057(3) 0.040(3) 0.013(2) 0.017(2) 0.017(2)
C20 0.052(3) 0.035(2) 0.053(3) 0.002(2) 0.023(2) 0.008(2)
C21 0.040(3) 0.046(3) 0.041(3) -0.003(2) 0.021(2) 0.006(2)
C22 0.039(3) 0.071(4) 0.043(3) -0.014(3) 0.012(2) 0.003(2)
C23 0.038(3) 0.113(5) 0.063(4) -0.037(4) 0.020(3) -0.021(3)
C24 0.042(3) 0.100(5) 0.067(4) -0.027(4) 0.031(3) -0.017(3)
C25 0.033(3) 0.031(2) 0.050(3) -0.002(2) 0.009(2) 0.0025(19)
C26 0.044(3) 0.054(3) 0.055(3) 0.001(3) 0.020(3) 0.008(2)
C27 0.042(3) 0.071(4) 0.057(3) -0.012(3) 0.020(3) 0.005(3)
C28 0.037(3) 0.053(3) 0.079(4) -0.016(3) 0.011(3) 0.011(3)
C29 0.043(3) 0.038(3) 0.068(4) -0.004(2) 0.002(3) 0.009(2)
C30 0.042(3) 0.030(2) 0.049(3) 0.003(2) 0.009(2) 0.0013(19)
C31 0.031(2) 0.031(2) 0.051(3) 0.006(2) 0.011(2) 0.0078(19)
C32 0.032(2) 0.034(2) 0.059(3) 0.009(2) 0.014(2) 0.013(2)
C33 0.027(3) 0.036(3) 0.081(4) 0.013(3) 0.011(3) 0.006(2)
C34 0.034(3) 0.053(3) 0.084(4) 0.029(3) 0.021(3) 0.008(2)
C35 0.054(3) 0.070(4) 0.060(4) 0.019(3) 0.020(3) 0.005(3)
C36 0.045(3) 0.049(3) 0.057(3) 0.008(3) 0.018(3) -0.002(2)
C37 0.038(3) 0.033(2) 0.036(3) 0.0038(19) 0.013(2) 0.0025(19)
C38 0.037(3) 0.038(3) 0.058(3) -0.004(2) 0.010(2) 0.003(2)
C39 0.052(3) 0.040(3) 0.052(3) -0.005(2) 0.012(3) 0.010(2)
C40 0.070(4) 0.039(3) 0.048(3) -0.006(2) 0.024(3) -0.005(3)
C41 0.053(3) 0.050(3) 0.046(3) -0.008(2) 0.022(3) -0.022(2)
C42 0.041(3) 0.047(3) 0.037(3) 0.002(2) 0.018(2) -0.002(2)
C43 0.041(3) 0.031(2) 0.050(3) -0.003(2) 0.020(2) 0.0024(19)
C44 0.044(3) 0.031(2) 0.045(3) 0.001(2) 0.011(2) 0.007(2)
C45 0.051(3) 0.044(3) 0.059(3) 0.010(3) 0.015(3) 0.011(2)
C46 0.050(3) 0.071(4) 0.046(3) 0.001(3) 0.015(3) 0.011(3)
C47 0.053(3) 0.059(3) 0.054(3) -0.014(3) 0.016(3) 0.013(3)
C48 0.049(3) 0.039(3) 0.059(3) -0.002(2) 0.020(3) 0.015(2)
B1 0.033(3) 0.032(2) 0.045(3) 0.003(2) 0.012(2) 0.003(2)

loop_
_atom_type_symbol
_atom_type_description
_atom_type_scat_dispersion_real
_atom_type_scat_dispersion_imag
_atom_type_scat_source
C C 0.0033 0.0016 'International Tables Vol C Tables 4.2.6.8 and 6.1.1.4'
H H 0.0000 0.0000 'International Tables Vol C Tables 4.2.6.8 and 6.1.1.4'
B B 0.0013 0.0007 'International Tables Vol C Tables 4.2.6.8 and 6.1.1.4'
N N 0.0061 0.0033 'International Tables Vol C Tables 4.2.6.8 and 6.1.1.4'
Ir Ir -1.4442 7.9887 'International Tables Vol C Tables 4.2.6.8 and 6.1.1.4'
O O 0.0106 0.0060 'International Tables Vol C Tables 4.2.6.8 and 6.1.1.4'

loop_
_geom_angle_atom_site_label_1
_geom_angle_atom_site_label_2
_geom_angle_atom_site_label_3
_geom_angle
_geom_angle_site_symmetry_1
_geom_angle_site_symmetry_3
_geom_angle_publ_flag
C17 Ir1 C9 93.57(16) . . ?
C17 Ir1 C1 154.51(19) . . ?
C9 Ir1 C1 92.04(17) . . ?
C17 Ir1 C5 93.37(16) . . ?
C9 Ir1 C5 154.24(17) . . ?
C1 Ir1 C5 92.28(18) . . ?
C17 Ir1 C2 168.33(18) . . ?
C9 Ir1 C2 87.58(16) . . ?
C1 Ir1 C2 36.77(17) . . ?
C5 Ir1 C2 80.85(17) . . ?
C17 Ir1 C6 89.06(16) . . ?
C9 Ir1 C6 167.78(16) . . ?
C1 Ir1 C6 80.66(17) . . ?
C5 Ir1 C6 37.01(16) . . ?
C2 Ir1 C6 92.25(17) . . ?
C9 N1 C10 112.1(4) . . ?
C9 N1 C12 125.0(4) . . ?
C10 N1 C12 122.8(4) . . ?
C9 N2 C11 111.5(4) . . ?
C9 N2 C13 124.3(4) . . ?
C11 N2 C13 124.1(4) . . ?
N4 N3 C14 112.0(4) . . ?
N4 N3 C13 119.1(3) . . ?
C14 N3 C13 128.4(4) . . ?
C16 N4 N3 104.3(4) . . ?
C17 N5 C18 112.1(4) . . ?
C17 N5 C20 123.4(4) . . ?
C18 N5 C20 124.5(4) . . ?
C19 N6 C17 111.2(4) . . ?
C19 N6 C21 124.5(4) . . ?
C17 N6 C21 124.1(3) . . ?
N8 N7 C22 111.4(4) . . ?
N8 N7 C21 121.4(4) . . ?
C22 N7 C21 127.0(4) . . ?
C24 N8 N7 104.8(4) . . ?
C2 C1 C8 124.2(5) . . ?
C2 C1 Ir1 72.2(2) . . ?
C8 C1 Ir1 110.4(3) . . ?
C2 C1 H1 117.9 . . ?
C8 C1 H1 117.9 . . ?
Ir1 C1 H1 87.4 . . ?
C1 C2 C3 124.4(5) . . ?
C1 C2 Ir1 71.0(2) . . ?
C3 C2 Ir1 110.2(3) . . ?
C1 C2 H2 117.8 . . ?
C3 C2 H2 117.8 . . ?
Ir1 C2 H2 88.8 . . ?
C4 C3 C2 117.5(4) . . ?
C4 C3 H3A 107.9 . . ?
C2 C3 H3A 107.9 . . ?
C4 C3 H3B 107.9 . . ?
C2 C3 H3B 107.9 . . ?
H3A C3 H3B 107.2 . . ?
C3 C4 C5 118.0(5) . . ?
C3 C4 H4A 107.8 . . ?
C5 C4 H4A 107.8 . . ?
C3 C4 H4B 107.8 . . ?
C5 C4 H4B 107.8 . . ?
H4A C4 H4B 107.1 . . ?
C6 C5 C4 125.4(5) . . ?
C6 C5 Ir1 72.2(3) . . ?
C4 C5 Ir1 110.2(3) . . ?
C6 C5 H5 117.3 . . ?
C4 C5 H5 117.3 . . ?
Ir1 C5 H5 87.5 . . ?
C5 C6 C7 124.6(4) . . ?
C5 C6 Ir1 70.8(3) . . ?
C7 C6 Ir1 110.4(3) . . ?
C5 C6 H6 117.7 . . ?
C7 C6 H6 117.7 . . ?
Ir1 C6 H6 88.8 . . ?
C8 C7 C6 117.2(4) . . ?
C8 C7 H7A 108.0 . . ?
C6 C7 H7A 108.0 . . ?
C8 C7 H7B 108.0 . . ?
C6 C7 H7B 108.0 . . ?
H7A C7 H7B 107.2 . . ?
C7 C8 C1 118.5(4) . . ?
C7 C8 H8A 107.7 . . ?
C1 C8 H8A 107.7 . . ?
C7 C8 H8B 107.7 . . ?
C1 C8 H8B 107.7 . . ?
H8A C8 H8B 107.1 . . ?
N1 C9 N2 103.3(4) . . ?
N1 C9 Ir1 127.4(3) . . ?
N2 C9 Ir1 129.1(3) . . ?
C11 C10 N1 106.9(4) . . ?
C11 C10 H10 126.5 . . ?
N1 C10 H10 126.5 . . ?
C10 C11 N2 106.1(4) . . ?
C10 C11 H11 126.9 . . ?
N2 C11 H11 126.9 . . ?
N1 C12 H12A 109.5 . . ?
N1 C12 H12B 109.5 . . ?
H12A C12 H12B 109.5 . . ?
N1 C12 H12C 109.5 . . ?
H12A C12 H12C 109.5 . . ?
H12B C12 H12C 109.5 . . ?
N3 C13 N2 111.6(3) . . ?
N3 C13 H13A 109.3 . . ?
N2 C13 H13A 109.3 . . ?
N3 C13 H13B 109.3 . . ?
N2 C13 H13B 109.3 . . ?
H13A C13 H13B 108.0 . . ?
C15 C14 N3 106.5(4) . . ?
C15 C14 H14 126.7 . . ?
N3 C14 H14 126.7 . . ?
C14 C15 C16 105.6(5) . . ?
C14 C15 H15 127.2 . . ?
C16 C15 H15 127.2 . . ?
N4 C16 C15 111.6(4) . . ?
N4 C16 H16 124.2 . . ?
C15 C16 H16 124.2 . . ?
N5 C17 N6 103.1(4) . . ?
N5 C17 Ir1 128.9(3) . . ?
N6 C17 Ir1 127.9(3) . . ?
C19 C18 N5 106.5(4) . . ?
C19 C18 H18 126.8 . . ?
N5 C18 H18 126.8 . . ?
C18 C19 N6 107.1(4) . . ?
C18 C19 H19 126.5 . . ?
N6 C19 H19 126.5 . . ?
N5 C20 H20A 109.5 . . ?
N5 C20 H20B 109.5 . . ?
H20A C20 H20B 109.5 . . ?
N5 C20 H20C 109.5 . . ?
H20A C20 H20C 109.5 . . ?
H20B C20 H20C 109.5 . . ?
N7 C21 N6 112.8(3) . . ?
N7 C21 H21A 109.0 . . ?
N6 C21 H21A 109.0 . . ?
N7 C21 H21B 109.0 . . ?
N6 C21 H21B 109.0 . . ?
H21A C21 H21B 107.8 . . ?
N7 C22 C23 106.6(5) . . ?
N7 C22 H22 126.7 . . ?
C23 C22 H22 126.7 . . ?
C22 C23 C24 105.3(5) . . ?
C22 C23 H23 127.4 . . ?
C24 C23 H23 127.4 . . ?
N8 C24 C23 111.9(5) . . ?
N8 C24 H24 124.1 . . ?
C23 C24 H24 124.1 . . ?
C26 C25 C30 115.3(4) . . ?
C26 C25 B1 122.2(4) . . ?
C30 C25 B1 122.4(5) . . ?
C27 C26 C25 122.3(5) . . ?
C27 C26 H26 118.9 . . ?
C25 C26 H26 118.9 . . ?
C28 C27 C26 121.0(6) . . ?
C28 C27 H27 119.5 . . ?
C26 C27 H27 119.5 . . ?
C27 C28 C29 118.8(5) . . ?
C27 C28 H28 120.6 . . ?
C29 C28 H28 120.6 . . ?
C28 C29 C30 120.6(5) . . ?
C28 C29 H29 119.7 . . ?
C30 C29 H29 119.7 . . ?
C29 C30 C25 122.0(5) . . ?
C29 C30 H30 119.0 . . ?
C25 C30 H30 119.0 . . ?
C36 C31 C32 114.0(4) . . ?
C36 C31 B1 121.8(4) . . ?
C32 C31 B1 124.2(5) . . ?
C33 C32 C31 123.5(5) . . ?
C33 C32 H32 118.2 . . ?
C31 C32 H32 118.2 . . ?
C34 C33 C32 120.3(5) . . ?
C34 C33 H33 119.9 . . ?
C32 C33 H33 119.9 . . ?
C33 C34 C35 118.8(5) . . ?
C33 C34 H34 120.6 . . ?
C35 C34 H34 120.6 . . ?
C34 C35 C36 119.6(6) . . ?
C34 C35 H35 120.2 . . ?
C36 C35 H35 120.2 . . ?
C31 C36 C35 123.8(5) . . ?
C31 C36 H36 118.1 . . ?
C35 C36 H36 118.1 . . ?
C38 C37 C42 115.0(4) . . ?
C38 C37 B1 121.1(4) . . ?
C42 C37 B1 123.9(4) . . ?
C39 C38 C37 123.4(4) . . ?
C39 C38 H38 118.3 . . ?
C37 C38 H38 118.3 . . ?
C40 C39 C38 119.4(5) . . ?
C40 C39 H39 120.3 . . ?
C38 C39 H39 120.3 . . ?
C39 C40 C41 119.8(5) . . ?
C39 C40 H40 120.1 . . ?
C41 C40 H40 120.1 . . ?
C40 C41 C42 120.0(4) . . ?
C40 C41 H41 120.0 . . ?
C42 C41 H41 120.0 . . ?
C41 C42 C37 122.4(4) . . ?
C41 C42 H42 118.8 . . ?
C37 C42 H42 118.8 . . ?
C44 C43 C48 114.0(4) . . ?
C44 C43 B1 125.0(4) . . ?
C48 C43 B1 121.0(4) . . ?
C45 C44 C43 122.5(4) . . ?
C45 C44 H44 118.7 . . ?
C43 C44 H44 118.7 . . ?
C46 C45 C44 121.5(5) . . ?
C46 C45 H45 119.3 . . ?
C44 C45 H45 119.3 . . ?
C45 C46 C47 118.5(5) . . ?
C45 C46 H46 120.8 . . ?
C47 C46 H46 120.8 . . ?
C46 C47 C48 119.7(5) . . ?
C46 C47 H47 120.1 . . ?
C48 C47 H47 120.1 . . ?
C47 C48 C43 123.8(4) . . ?
C47 C48 H48 118.1 . . ?
C43 C48 H48 118.1 . . ?
C31 B1 C37 109.8(4) . . ?
C31 B1 C43 110.4(4) . . ?
C37 B1 C43 108.9(4) . . ?
C31 B1 C25 110.1(4) . . ?
C37 B1 C25 110.7(4) . . ?
C43 B1 C25 106.9(4) . . ?
C49 O1 C49 141.1(15) 2_554 . ?
C50 C49 O1 114.2(15) . . ?
C50 C49 H49A 108.7 . . ?
O1 C49 H49A 108.7 . . ?
C50 C49 H49B 108.7 . . ?
O1 C49 H49B 108.7 . . ?
H49A C49 H49B 107.6 . . ?
C49 C50 H50A 109.5 . . ?
C49 C50 H50B 109.5 . . ?
H50A C50 H50B 109.5 . . ?
C49 C50 H50C 109.5 . . ?
H50A C50 H50C 109.5 . . ?
H50B C50 H50C 109.5 . . ?

loop_
_geom_bond_atom_site_label_1
_geom_bond_atom_site_label_2
_geom_bond_distance
_geom_bond_site_symmetry_2
_geom_bond_publ_flag
Ir1 C17 2.045(4) . ?
Ir1 C9 2.053(4) . ?
Ir1 C1 2.178(4) . ?
Ir1 C5 2.179(5) . ?
Ir1 C2 2.193(4) . ?
Ir1 C6 2.197(4) . ?
N1 C9 1.351(5) . ?
N1 C10 1.370(5) . ?
N1 C12 1.454(5) . ?
N2 C9 1.362(5) . ?
N2 C11 1.384(5) . ?
N2 C13 1.447(5) . ?
N3 N4 1.345(4) . ?
N3 C14 1.352(6) . ?
N3 C13 1.445(5) . ?
N4 C16 1.322(6) . ?
N5 C17 1.358(5) . ?
N5 C18 1.371(5) . ?
N5 C20 1.463(5) . ?
N6 C19 1.371(5) . ?
N6 C17 1.371(5) . ?
N6 C21 1.448(6) . ?
N7 N8 1.353(5) . ?
N7 C22 1.356(6) . ?
N7 C21 1.445(5) . ?
N8 C24 1.312(6) . ?
C1 C2 1.379(6) . ?
C1 C8 1.497(7) . ?
C1 H1 0.9500 . ?
C2 C3 1.507(7) . ?
C2 H2 0.9500 . ?
C3 C4 1.435(7) . ?
C3 H3A 0.9900 . ?
C3 H3B 0.9900 . ?
C4 C5 1.500(6) . ?
C4 H4A 0.9900 . ?
C4 H4B 0.9900 . ?
C5 C6 1.389(6) . ?
C5 H5 0.9500 . ?
C6 C7 1.501(6) . ?
C6 H6 0.9500 . ?
C7 C8 1.430(7) . ?
C7 H7A 0.9900 . ?
C7 H7B 0.9900 . ?
C8 H8A 0.9900 . ?
C8 H8B 0.9900 . ?
C10 C11 1.344(6) . ?
C10 H10 0.9500 . ?
C11 H11 0.9500 . ?
C12 H12A 0.9800 . ?
C12 H12B 0.9800 . ?
C12 H12C 0.9800 . ?
C13 H13A 0.9900 . ?
C13 H13B 0.9900 . ?
C14 C15 1.347(7) . ?
C14 H14 0.9500 . ?
C15 C16 1.384(7) . ?
C15 H15 0.9500 . ?
C16 H16 0.9500 . ?
C18 C19 1.346(6) . ?
C18 H18 0.9500 . ?
C19 H19 0.9500 . ?
C20 H20A 0.9800 . ?
C20 H20B 0.9800 . ?
C20 H20C 0.9800 . ?
C21 H21A 0.9900 . ?
C21 H21B 0.9900 . ?
C22 C23 1.357(7) . ?
C22 H22 0.9500 . ?
C23 C24 1.389(7) . ?
C23 H23 0.9500 . ?
C24 H24 0.9500 . ?
C25 C26 1.404(7) . ?
C25 C30 1.404(6) . ?
C25 B1 1.659(7) . ?
C26 C27 1.391(7) . ?
C26 H26 0.9500 . ?
C27 C28 1.364(7) . ?
C27 H27 0.9500 . ?
C28 C29 1.382(8) . ?
C28 H28 0.9500 . ?
C29 C30 1.396(7) . ?
C29 H29 0.9500 . ?
C30 H30 0.9500 . ?
C31 C36 1.388(7) . ?
C31 C32 1.406(6) . ?
C31 B1 1.635(7) . ?
C32 C33 1.385(7) . ?
C32 H32 0.9500 . ?
C33 C34 1.380(8) . ?
C33 H33 0.9500 . ?
C34 C35 1.381(7) . ?
C34 H34 0.9500 . ?
C35 C36 1.404(7) . ?
C35 H35 0.9500 . ?
C36 H36 0.9500 . ?
C37 C38 1.395(6) . ?
C37 C42 1.401(6) . ?
C37 B1 1.646(7) . ?
C38 C39 1.393(6) . ?
C38 H38 0.9500 . ?
C39 C40 1.372(7) . ?
C39 H39 0.9500 . ?
C40 C41 1.375(7) . ?
C40 H40 0.9500 . ?
C41 C42 1.396(6) . ?
C41 H41 0.9500 . ?
C42 H42 0.9500 . ?
C43 C44 1.399(6) . ?
C43 C48 1.412(6) . ?
C43 B1 1.652(7) . ?
C44 C45 1.396(6) . ?
C44 H44 0.9500 . ?
C45 C46 1.369(7) . ?
C45 H45 0.9500 . ?
C46 C47 1.384(7) . ?
C46 H46 0.9500 . ?
C47 C48 1.391(7) . ?
C47 H47 0.9500 . ?
C48 H48 0.9500 . ?
O1 C49 1.605(18) 2_554 ?
O1 C49 1.605(18) . ?
C49 C50 1.32(2) . ?
C49 H49A 0.9900 . ?
C49 H49B 0.9900 . ?
C50 H50A 0.9800 . ?
C50 H50B 0.9800 . ?
C50 H50C 0.9800 . ?

loop_
_geom_torsion_atom_site_label_1
_geom_torsion_atom_site_label_2
_geom_torsion_atom_site_label_3
_geom_torsion_atom_site_label_4
_geom_torsion
_geom_torsion_site_symmetry_1
_geom_torsion_site_symmetry_2
_geom_torsion_site_symmetry_3
_geom_torsion_site_symmetry_4
_geom_torsion_publ_flag
C14 N3 N4 C16 -0.9(5) . . . . ?
C13 N3 N4 C16 -173.0(4) . . . . ?
C22 N7 N8 C24 0.4(6) . . . . ?
C21 N7 N8 C24 175.2(4) . . . . ?
C17 Ir1 C1 C2 174.1(4) . . . . ?
C9 Ir1 C1 C2 -83.2(3) . . . . ?
C5 Ir1 C1 C2 71.4(3) . . . . ?
C6 Ir1 C1 C2 106.6(3) . . . . ?
C17 Ir1 C1 C8 53.4(7) . . . . ?
C9 Ir1 C1 C8 156.1(5) . . . . ?
C5 Ir1 C1 C8 -49.3(5) . . . . ?
C2 Ir1 C1 C8 -120.7(6) . . . . ?
C6 Ir1 C1 C8 -14.0(4) . . . . ?
C8 C1 C2 C3 1.0(7) . . . . ?
Ir1 C1 C2 C3 -102.0(4) . . . . ?
C8 C1 C2 Ir1 103.0(4) . . . . ?
C17 Ir1 C2 C1 -167.4(8) . . . . ?
C9 Ir1 C2 C1 96.7(3) . . . . ?
C5 Ir1 C2 C1 -106.4(3) . . . . ?
C6 Ir1 C2 C1 -71.1(3) . . . . ?
C17 Ir1 C2 C3 -46.7(11) . . . . ?
C9 Ir1 C2 C3 -142.7(4) . . . . ?
C1 Ir1 C2 C3 120.7(5) . . . . ?
C5 Ir1 C2 C3 14.2(4) . . . . ?
C6 Ir1 C2 C3 49.6(4) . . . . ?
C1 C2 C3 C4 69.9(8) . . . . ?
Ir1 C2 C3 C4 -10.5(8) . . . . ?
C2 C3 C4 C5 -3.2(10) . . . . ?
C3 C4 C5 C6 -66.8(8) . . . . ?
C3 C4 C5 Ir1 15.3(7) . . . . ?
C17 Ir1 C5 C6 -84.0(3) . . . . ?
C9 Ir1 C5 C6 170.6(3) . . . . ?
C1 Ir1 C5 C6 71.2(3) . . . . ?
C2 Ir1 C5 C6 106.3(3) . . . . ?
C17 Ir1 C5 C4 154.0(4) . . . . ?
C9 Ir1 C5 C4 48.6(6) . . . . ?
C1 Ir1 C5 C4 -50.9(4) . . . . ?
C2 Ir1 C5 C4 -15.8(4) . . . . ?
C6 Ir1 C5 C4 -122.0(5) . . . . ?
C4 C5 C6 C7 0.6(7) . . . . ?
Ir1 C5 C6 C7 -102.0(4) . . . . ?
C4 C5 C6 Ir1 102.6(5) . . . . ?
C17 Ir1 C6 C5 96.9(3) . . . . ?
C9 Ir1 C6 C5 -160.5(6) . . . . ?
C1 Ir1 C6 C5 -106.6(3) . . . . ?
C2 Ir1 C6 C5 -71.5(3) . . . . ?
C17 Ir1 C6 C7 -142.4(4) . . . . ?
C9 Ir1 C6 C7 -39.7(9) . . . . ?
C1 Ir1 C6 C7 14.2(4) . . . . ?
C5 Ir1 C6 C7 120.8(5) . . . . ?
C2 Ir1 C6 C7 49.2(4) . . . . ?
C5 C6 C7 C8 68.0(7) . . . . ?
Ir1 C6 C7 C8 -12.3(7) . . . . ?
C6 C7 C8 C1 0.2(9) . . . . ?
C2 C1 C8 C7 -69.8(8) . . . . ?
Ir1 C1 C8 C7 12.0(8) . . . . ?
C10 N1 C9 N2 -0.2(4) . . . . ?
C12 N1 C9 N2 176.8(3) . . . . ?
C10 N1 C9 Ir1 -176.0(3) . . . . ?
C12 N1 C9 Ir1 1.0(5) . . . . ?
C11 N2 C9 N1 0.6(4) . . . . ?
C13 N2 C9 N1 -178.0(3) . . . . ?
C11 N2 C9 Ir1 176.4(3) . . . . ?
C13 N2 C9 Ir1 -2.3(5) . . . . ?
C17 Ir1 C9 N1 -101.1(3) . . . . ?
C1 Ir1 C9 N1 103.8(3) . . . . ?
C5 Ir1 C9 N1 4.2(6) . . . . ?
C2 Ir1 C9 N1 67.2(3) . . . . ?
C6 Ir1 C9 N1 156.7(6) . . . . ?
C17 Ir1 C9 N2 84.1(4) . . . . ?
C1 Ir1 C9 N2 -71.0(4) . . . . ?
C5 Ir1 C9 N2 -170.5(3) . . . . ?
C2 Ir1 C9 N2 -107.5(4) . . . . ?
C6 Ir1 C9 N2 -18.0(9) . . . . ?
C9 N1 C10 C11 -0.3(5) . . . . ?
C12 N1 C10 C11 -177.4(4) . . . . ?
N1 C10 C11 N2 0.7(4) . . . . ?
C9 N2 C11 C10 -0.9(5) . . . . ?
C13 N2 C11 C10 177.8(3) . . . . ?
N4 N3 C13 N2 74.7(5) . . . . ?
C14 N3 C13 N2 -95.9(5) . . . . ?
C9 N2 C13 N3 -122.5(4) . . . . ?
C11 N2 C13 N3 59.0(5) . . . . ?
N4 N3 C14 C15 1.1(5) . . . . ?
C13 N3 C14 C15 172.3(4) . . . . ?
N3 C14 C15 C16 -0.8(5) . . . . ?
N3 N4 C16 C15 0.4(5) . . . . ?
C14 C15 C16 N4 0.3(6) . . . . ?
C18 N5 C17 N6 1.1(5) . . . . ?
C20 N5 C17 N6 -177.7(4) . . . . ?
C18 N5 C17 Ir1 -176.8(3) . . . . ?
C20 N5 C17 Ir1 4.3(6) . . . . ?
C19 N6 C17 N5 -2.2(5) . . . . ?
C21 N6 C17 N5 -178.4(4) . . . . ?
C19 N6 C17 Ir1 175.8(3) . . . . ?
C21 N6 C17 Ir1 -0.4(6) . . . . ?
C9 Ir1 C17 N5 77.9(4) . . . . ?
C1 Ir1 C17 N5 -179.8(4) . . . . ?
C5 Ir1 C17 N5 -77.3(4) . . . . ?
C2 Ir1 C17 N5 -17.5(11) . . . . ?
C6 Ir1 C17 N5 -114.1(4) . . . . ?
C9 Ir1 C17 N6 -99.6(4) . . . . ?
C1 Ir1 C17 N6 2.7(7) . . . . ?
C5 Ir1 C17 N6 105.2(4) . . . . ?
C2 Ir1 C17 N6 165.0(7) . . . . ?
C6 Ir1 C17 N6 68.4(4) . . . . ?
C17 N5 C18 C19 0.4(5) . . . . ?
C20 N5 C18 C19 179.2(4) . . . . ?
N5 C18 C19 N6 -1.7(5) . . . . ?
C17 N6 C19 C18 2.5(5) . . . . ?
C21 N6 C19 C18 178.7(4) . . . . ?
N8 N7 C21 N6 79.8(5) . . . . ?
C22 N7 C21 N6 -106.3(5) . . . . ?
C19 N6 C21 N7 57.0(6) . . . . ?
C17 N6 C21 N7 -127.4(4) . . . . ?
N8 N7 C22 C23 -0.6(6) . . . . ?
C21 N7 C22 C23 -175.0(5) . . . . ?
N7 C22 C23 C24 0.6(6) . . . . ?
N7 N8 C24 C23 0.0(7) . . . . ?
C22 C23 C24 N8 -0.4(7) . . . . ?
C30 C25 C26 C27 1.3(7) . . . . ?
B1 C25 C26 C27 -179.1(4) . . . . ?
C25 C26 C27 C28 0.1(8) . . . . ?
C26 C27 C28 C29 -0.7(8) . . . . ?
C27 C28 C29 C30 0.0(8) . . . . ?
C28 C29 C30 C25 1.4(7) . . . . ?
C26 C25 C30 C29 -2.0(6) . . . . ?
B1 C25 C30 C29 178.4(4) . . . . ?
C36 C31 C32 C33 0.0(6) . . . . ?
B1 C31 C32 C33 178.2(4) . . . . ?
C31 C32 C33 C34 0.5(7) . . . . ?
C32 C33 C34 C35 -0.2(7) . . . . ?
C33 C34 C35 C36 -0.5(7) . . . . ?
C32 C31 C36 C35 -0.8(7) . . . . ?
B1 C31 C36 C35 -179.0(4) . . . . ?
C34 C35 C36 C31 1.0(8) . . . . ?
C42 C37 C38 C39 1.9(7) . . . . ?
B1 C37 C38 C39 -175.9(5) . . . . ?
C37 C38 C39 C40 0.0(8) . . . . ?
C38 C39 C40 C41 -1.3(8) . . . . ?
C39 C40 C41 C42 0.6(8) . . . . ?
C40 C41 C42 C37 1.5(7) . . . . ?
C38 C37 C42 C41 -2.7(7) . . . . ?
B1 C37 C42 C41 175.0(4) . . . . ?
C48 C43 C44 C45 -1.6(7) . . . . ?
B1 C43 C44 C45 179.4(5) . . . . ?
C43 C44 C45 C46 0.8(8) . . . . ?
C44 C45 C46 C47 0.7(8) . . . . ?
C45 C46 C47 C48 -1.3(8) . . . . ?
C46 C47 C48 C43 0.4(9) . . . . ?
C44 C43 C48 C47 1.0(7) . . . . ?
B1 C43 C48 C47 180.0(5) . . . . ?
C36 C31 B1 C37 -31.3(5) . . . . ?
C32 C31 B1 C37 150.6(4) . . . . ?
C36 C31 B1 C43 -151.5(4) . . . . ?
C32 C31 B1 C43 30.4(6) . . . . ?
C36 C31 B1 C25 90.8(5) . . . . ?
C32 C31 B1 C25 -87.3(5) . . . . ?
C38 C37 B1 C31 -49.4(6) . . . . ?
C42 C37 B1 C31 133.0(4) . . . . ?
C38 C37 B1 C43 71.7(6) . . . . ?
C42 C37 B1 C43 -105.9(5) . . . . ?
C38 C37 B1 C25 -171.1(4) . . . . ?
C42 C37 B1 C25 11.3(6) . . . . ?
C44 C43 B1 C31 104.5(5) . . . . ?
C48 C43 B1 C31 -74.4(6) . . . . ?
C44 C43 B1 C37 -16.2(6) . . . . ?
C48 C43 B1 C37 164.9(4) . . . . ?
C44 C43 B1 C25 -135.8(5) . . . . ?
C48 C43 B1 C25 45.3(6) . . . . ?
C26 C25 B1 C31 155.6(4) . . . . ?
C30 C25 B1 C31 -24.8(6) . . . . ?
C26 C25 B1 C37 -82.8(5) . . . . ?
C30 C25 B1 C37 96.8(5) . . . . ?
C26 C25 B1 C43 35.6(6) . . . . ?
C30 C25 B1 C43 -144.8(4) . . . . ?
C49 O1 C49 C50 -175.9(18) 2_554 . . . ?
